data_4123392
loop_
_publ_author_name
'Mori, Hirotaka'
'Tanaka, Takayuki'
'Lee, Sangsu'
'Lim, Jong Min'
'Kim, Dongho'
'Osuka, Atsuhiro'

_publ_section_title
;
 meso-meso Linked Porphyrin-[26]Hexaphyrin-Porphyrin Hybrid Arrays and
 Their Triply Linked Tapes Exhibiting Strong Absorption Bands in the NIR
 Region.
;
_journal_issue 5
_journal_name_full 'Journal of the American Chemical Society'
_journal_page_first 2097
_journal_page_last 2106
_journal_paper_doi 10.1021/ja5130034
_journal_volume 137
_journal_year 2015
_chemical_formula_moiety 'C150 H116 F20 N14 Zn2, 2.88(C7 H8), 3.12(C7 H16)'
_chemical_formula_sum 'C192 H188.94 F20 N14 Zn2'
_chemical_formula_weight 3203.30
_chemical_name_systematic
; 
 ? 
;
_space_group_IT_number 14
_symmetry_cell_setting monoclinic
_symmetry_Int_Tables_number 14
_symmetry_space_group_name_Hall '-P 2yn'
_symmetry_space_group_name_H-M 'P 1 21/n 1'
_atom_sites_solution_hydrogens geom
_atom_sites_solution_primary direct
_atom_sites_solution_secondary difmap
_audit_creation_method SHELXL-97
_cell_angle_alpha 90.00
_cell_angle_beta 96.7421(8)
_cell_angle_gamma 90.00
_cell_formula_units_Z 2
_cell_length_a 16.2510(3)
_cell_length_b 25.4128(5)
_cell_length_c 20.1142(4)
_cell_measurement_reflns_used 55543
_cell_measurement_temperature 93(2)
_cell_measurement_theta_max 68.25
_cell_measurement_theta_min 3.25
_cell_volume 8249.4(3)
_computing_structure_refinement 'SHELXL-97 (Sheldrick, 1997)'
_computing_structure_solution 'SHELXS-97 (Sheldrick, 1990)'
_diffrn_ambient_temperature 93(2)
_diffrn_detector_area_resol_mean 10.0
_diffrn_measured_fraction_theta_full 0.985
_diffrn_measured_fraction_theta_max 0.985
_diffrn_measurement_device_type 'Rigaku RAXIS-RAPID II'
_diffrn_measurement_method \w
_diffrn_radiation_monochromator graphite
_diffrn_radiation_source 'fine-focus sealed tube'
_diffrn_radiation_type CuK\a
_diffrn_radiation_wavelength 1.54187
_diffrn_reflns_av_R_equivalents 0.0706
_diffrn_reflns_av_sigmaI/netI 0.0731
_diffrn_reflns_limit_h_max 19
_diffrn_reflns_limit_h_min -19
_diffrn_reflns_limit_k_max 29
_diffrn_reflns_limit_k_min -29
_diffrn_reflns_limit_l_max 23
_diffrn_reflns_limit_l_min -23
_diffrn_reflns_number 81386
_diffrn_reflns_theta_full 64.99
_diffrn_reflns_theta_max 64.99
_diffrn_reflns_theta_min 3.24
_exptl_absorpt_coefficient_mu 1.027
_exptl_absorpt_correction_T_max 0.9505
_exptl_absorpt_correction_T_min 0.7482
_exptl_absorpt_correction_type multi-scan
_exptl_absorpt_process_details
; Higashi, T. (1995). Program for 
 Absorption Correction.
 Rigaku Corporation, Tokyo, Japan.
;
_exptl_crystal_colour blue
_exptl_crystal_density_diffrn 1.290
_exptl_crystal_density_method 'not measured'
_exptl_crystal_description prism
_exptl_crystal_F_000 3358
_exptl_crystal_size_max 0.30
_exptl_crystal_size_mid 0.10
_exptl_crystal_size_min 0.05
_refine_diff_density_max 0.511
_refine_diff_density_min -0.642
_refine_diff_density_rms 0.078
_refine_ls_extinction_method none
_refine_ls_goodness_of_fit_ref 1.030
_refine_ls_hydrogen_treatment constr
_refine_ls_matrix_type full
_refine_ls_number_parameters 1088
_refine_ls_number_reflns 13814
_refine_ls_number_restraints 319
_refine_ls_restrained_S_all 1.026
_refine_ls_R_factor_all 0.1292
_refine_ls_R_factor_gt 0.0786
_refine_ls_shift/su_max 0.000
_refine_ls_shift/su_mean 0.000
_refine_ls_structure_factor_coef Fsqd
_refine_ls_weighting_details 'calc w=1/[\s^2^(Fo^2^)+(0.1110P)^2^+13.4327P] where P=(Fo^2^+2Fc^2^)/3'
_refine_ls_weighting_scheme calc
_refine_ls_wR_factor_gt 0.1976
_refine_ls_wR_factor_ref 0.2434
_reflns_number_gt 7994
_reflns_number_total 13814
_reflns_threshold_expression >2sigma(I)
_cod_data_source_file ja5130034_si_006.cif
_cod_data_source_block 21205mo
_cod_depositor_comments 'Adding full bibliography for 4123391--4123395.cif.'
_cod_original_sg_symbol_H-M 'P 21/n'
_cod_original_formula_sum ' C192 H188.94 F20 N14 Zn2 '
_cod_database_code 4123392

loop_
_symmetry_equiv_pos_as_xyz
'x, y, z'
'-x+1/2, y+1/2, -z+1/2'
'-x, -y, -z'
'x-1/2, -y-1/2, z-1/2'

loop_
_atom_site_label
_atom_site_type_symbol
_atom_site_fract_x
_atom_site_fract_y
_atom_site_fract_z
_atom_site_U_iso_or_equiv
_atom_site_adp_type
_atom_site_occupancy
_atom_site_symmetry_multiplicity
_atom_site_calc_flag
_atom_site_refinement_flags
_atom_site_disorder_assembly
_atom_site_disorder_group
F1 F 0.56826(19) 0.11431(11) 0.24789(15) 0.0502(8) Uani 1 1 d . . .
F2 F 0.6813(2) 0.16786(13) 0.18933(18) 0.0720(10) Uani 1 1 d . . .
F3 F 0.8399(2) 0.13415(16) 0.1995(2) 0.0857(12) Uani 1 1 d . . .
F4 F 0.8837(2) 0.04185(15) 0.26398(18) 0.0709(10) Uani 1 1 d . . .
F5 F 0.76914(18) -0.01553(12) 0.31626(15) 0.0493(8) Uani 1 1 d . . .
F6 F 0.85235(18) 0.12024(11) 0.55296(14) 0.0457(7) Uani 1 1 d . . .
F7 F 0.99084(18) 0.13905(12) 0.49565(16) 0.0548(8) Uani 1 1 d . . .
F8 F 1.04556(18) 0.06718(12) 0.41034(16) 0.0556(8) Uani 1 1 d . . .
F9 F 0.96328(18) -0.02484(12) 0.38628(15) 0.0507(8) Uani 1 1 d . . .
F10 F 0.83004(17) -0.04634(11) 0.44850(15) 0.0456(7) Uani 1 1 d . . .
C1 C 0.9723(3) 0.06016(18) 1.0973(2) 0.0336(11) Uani 1 1 d . . .
C2 C 0.9994(3) 0.10936(19) 1.1276(3) 0.0396(12) Uani 1 1 d . . .
H1 H 1.0388 0.1139 1.1659 0.047 Uiso 1 1 calc R . .
C3 C 0.9587(3) 0.14756(19) 1.0918(2) 0.0377(12) Uani 1 1 d . . .
H2 H 0.9629 0.1842 1.1008 0.045 Uiso 1 1 calc R . .
C4 C 0.9074(3) 0.12316(17) 1.0370(2) 0.0338(11) Uani 1 1 d . . .
C5 C 0.8600(3) 0.14958(18) 0.9850(2) 0.0354(11) Uani 1 1 d . . .
C6 C 0.8156(3) 0.12490(18) 0.9293(2) 0.0376(12) Uani 1 1 d . . .
C7 C 0.7698(3) 0.1524(2) 0.8728(3) 0.0435(13) Uani 1 1 d . . .
H3 H 0.7635 0.1893 0.8673 0.052 Uiso 1 1 calc R . .
C8 C 0.7383(3) 0.11472(19) 0.8299(3) 0.0429(13) Uani 1 1 d . . .
H4 H 0.7060 0.1204 0.7881 0.051 Uiso 1 1 calc R . .
C9 C 0.7621(3) 0.06466(19) 0.8584(2) 0.0358(11) Uani 1 1 d . . .
C10 C 0.7376(3) 0.01600(19) 0.8302(2) 0.0347(11) Uani 1 1 d . . .
C11 C 0.7552(3) -0.03347(19) 0.8588(2) 0.0364(12) Uani 1 1 d . . .
C12 C 0.7245(3) -0.0828(2) 0.8308(3) 0.0474(14) Uani 1 1 d . . .
H5 H 0.6906 -0.0875 0.7894 0.057 Uiso 1 1 calc R . .
C13 C 0.7528(3) -0.1211(2) 0.8739(3) 0.0445(13) Uani 1 1 d . . .
H6 H 0.7408 -0.1576 0.8695 0.053 Uiso 1 1 calc R . .
C14 C 0.8049(3) -0.09620(19) 0.9279(2) 0.0365(12) Uani 1 1 d . . .
C15 C 0.8499(3) -0.12256(18) 0.9815(2) 0.0357(12) Uani 1 1 d . . .
C16 C 0.9027(3) -0.09850(18) 1.0324(2) 0.0350(11) Uani 1 1 d . . .
C17 C 0.9554(3) -0.12536(19) 1.0841(2) 0.0393(12) Uani 1 1 d . . .
H7 H 0.9597 -0.1624 1.0903 0.047 Uiso 1 1 calc R . .
C18 C 0.9977(3) -0.08813(19) 1.1222(2) 0.0373(12) Uani 1 1 d . . .
H8 H 1.0369 -0.0940 1.1603 0.045 Uiso 1 1 calc R . .
C19 C 0.9720(3) -0.03827(18) 1.0943(2) 0.0331(11) Uani 1 1 d . . .
C20 C 0.9983(3) 0.01055(18) 1.1200(2) 0.0352(11) Uani 1 1 d . . .
H9 H 1.0392 0.0099 1.1579 0.042 Uiso 1 1 calc R . .
C21 C 0.7643(3) 0.02178(18) 0.6020(2) 0.0348(11) Uani 1 1 d . . .
C22 C 0.8383(3) 0.0261(2) 0.6464(3) 0.0430(13) Uani 1 1 d . . .
H10 H 0.8923 0.0300 0.6334 0.052 Uiso 1 1 calc R . .
C23 C 0.8200(3) 0.0238(2) 0.7100(3) 0.0439(13) Uani 1 1 d . . .
H11 H 0.8588 0.0254 0.7492 0.053 Uiso 1 1 calc R . .
C24 C 0.7319(3) 0.01831(19) 0.7083(3) 0.0384(12) Uani 1 1 d . . .
C25 C 0.6876(3) 0.01600(18) 0.7625(2) 0.0364(12) Uani 1 1 d . . .
C26 C 0.3986(3) -0.01063(19) 0.2403(2) 0.0363(11) Uani 1 1 d . . .
C27 C 0.4429(3) -0.0066(2) 0.1821(3) 0.0446(13) Uani 1 1 d . . .
H12 H 0.4203 -0.0110 0.1367 0.053 Uiso 1 1 calc R . .
C28 C 0.5215(3) 0.0043(2) 0.2045(3) 0.0445(13) Uani 1 1 d . . .
H13 H 0.5656 0.0098 0.1781 0.053 Uiso 1 1 calc R . .
C29 C 0.5265(3) 0.00624(19) 0.2770(3) 0.0370(12) Uani 1 1 d . . .
C30 C 0.5996(3) 0.01924(18) 0.3185(2) 0.0325(11) Uani 1 1 d . . .
C31 C 0.6162(3) 0.01195(17) 0.3876(2) 0.0323(11) Uani 1 1 d . . .
C32 C 0.5667(3) -0.01516(18) 0.4337(2) 0.0353(11) Uani 1 1 d . . .
H14 H 0.5143 -0.0315 0.4226 0.042 Uiso 1 1 calc R . .
C33 C 0.6099(3) -0.01218(18) 0.4946(2) 0.0341(11) Uani 1 1 d . . .
H15 H 0.5938 -0.0255 0.5352 0.041 Uiso 1 1 calc R . .
C34 C 0.6869(3) 0.01553(17) 0.4860(2) 0.0327(11) Uani 1 1 d . . .
C35 C 0.7577(3) 0.02440(18) 0.5320(2) 0.0355(11) Uani 1 1 d . . .
C36 C 0.8580(2) 0.20880(8) 0.98733(16) 0.0374(12) Uani 1 1 d G . .
C37 C 0.8932(2) 0.23819(12) 0.93965(15) 0.0464(13) Uani 1 1 d G B .
H16 H 0.9182 0.2209 0.9052 0.056 Uiso 1 1 calc R . .
C38 C 0.8917(2) 0.29283(11) 0.94232(16) 0.0503(14) Uani 1 1 d G . .
C39 C 0.8551(2) 0.31809(8) 0.99267(18) 0.0492(14) Uani 1 1 d G B .
H17 H 0.8542 0.3554 0.9945 0.059 Uiso 1 1 calc R . .
C40 C 0.8200(2) 0.28870(11) 1.04035(15) 0.0422(13) Uani 1 1 d G . .
C41 C 0.8215(2) 0.23406(11) 1.03768(14) 0.0394(12) Uani 1 1 d G B .
H18 H 0.7975 0.2140 1.0703 0.047 Uiso 1 1 calc R . .
C46 C 0.7766(4) 0.3168(2) 1.0952(3) 0.0467(14) Uani 1 1 d . B .
C47 C 0.8143(4) 0.3711(2) 1.1122(3) 0.0527(15) Uani 1 1 d . . .
H71 H 0.7856 0.3876 1.1470 0.079 Uiso 1 1 calc R B .
H72 H 0.8082 0.3932 1.0720 0.079 Uiso 1 1 calc R . .
H73 H 0.8733 0.3673 1.1284 0.079 Uiso 1 1 calc R . .
C48 C 0.6846(4) 0.3239(3) 1.0687(4) 0.071(2) Uani 1 1 d . . .
H74 H 0.6560 0.3415 1.1028 0.107 Uiso 1 1 calc R B .
H75 H 0.6593 0.2894 1.0583 0.107 Uiso 1 1 calc R . .
H76 H 0.6799 0.3455 1.0280 0.107 Uiso 1 1 calc R . .
C49 C 0.7850(5) 0.2854(2) 1.1603(3) 0.073(2) Uani 1 1 d . . .
H77 H 0.7568 0.3041 1.1937 0.109 Uiso 1 1 calc R B .
H78 H 0.8438 0.2813 1.1769 0.109 Uiso 1 1 calc R . .
H79 H 0.7598 0.2506 1.1521 0.109 Uiso 1 1 calc R . .
C50 C 0.8387(2) -0.18119(8) 0.98525(16) 0.0400(12) Uani 1 1 d G . .
C51 C 0.8601(2) -0.21359(12) 0.93432(14) 0.0444(13) Uani 1 1 d G C .
H19 H 0.8856 -0.1990 0.8984 0.053 Uiso 1 1 calc R . .
C52 C 0.8441(2) -0.26728(11) 0.93597(16) 0.0523(15) Uani 1 1 d G . .
C53 C 0.8066(2) -0.28856(9) 0.98856(18) 0.0511(15) Uani 1 1 d G C .
H20 H 0.7957 -0.3253 0.9897 0.061 Uiso 1 1 calc R . .
C54 C 0.7852(2) -0.25616(12) 1.03949(15) 0.0430(13) Uani 1 1 d G . .
C55 C 0.8012(2) -0.20247(11) 1.03783(14) 0.0388(12) Uani 1 1 d G C .
H21 H 0.7866 -0.1803 1.0726 0.047 Uiso 1 1 calc R . .
C60 C 0.7369(4) -0.2790(2) 1.0949(3) 0.0504(14) Uani 1 1 d . C .
C61 C 0.6444(4) -0.2708(3) 1.0723(4) 0.083(2) Uani 1 1 d . . .
H80 H 0.6119 -0.2851 1.1062 0.124 Uiso 1 1 calc R C .
H81 H 0.6292 -0.2889 1.0297 0.124 Uiso 1 1 calc R . .
H82 H 0.6329 -0.2331 1.0667 0.124 Uiso 1 1 calc R . .
C62 C 0.7626(6) -0.2517(3) 1.1624(3) 0.090(3) Uani 1 1 d . . .
H83 H 0.7314 -0.2668 1.1966 0.136 Uiso 1 1 calc R C .
H84 H 0.7508 -0.2140 1.1581 0.136 Uiso 1 1 calc R . .
H85 H 0.8221 -0.2569 1.1755 0.136 Uiso 1 1 calc R . .
C63 C 0.7532(4) -0.3378(2) 1.1062(3) 0.0591(16) Uani 1 1 d . . .
H86 H 0.7213 -0.3505 1.1414 0.089 Uiso 1 1 calc R C .
H87 H 0.8124 -0.3435 1.1199 0.089 Uiso 1 1 calc R . .
H88 H 0.7363 -0.3570 1.0646 0.089 Uiso 1 1 calc R . .
C64 C 0.6485(4) 0.0346(2) 1.0271(3) 0.102(3) Uani 1 1 d GU . .
C65 C 0.7182(4) 0.0394(2) 1.0739(3) 0.114(3) Uani 1 1 d GU . .
H22 H 0.7432 0.0728 1.0826 0.137 Uiso 1 1 calc R . .
C66 C 0.7512(3) -0.0048(3) 1.1080(3) 0.114(3) Uani 1 1 d GU . .
H23 H 0.7988 -0.0015 1.1400 0.137 Uiso 1 1 calc R . .
C67 C 0.7146(4) -0.0538(2) 1.0953(3) 0.099(3) Uani 1 1 d GU . .
H24 H 0.7372 -0.0839 1.1186 0.119 Uiso 1 1 calc R . .
C68 C 0.6450(4) -0.0586(2) 1.0485(3) 0.110(3) Uani 1 1 d GU . .
H25 H 0.6199 -0.0920 1.0399 0.132 Uiso 1 1 calc R . .
C69 C 0.6119(3) -0.0144(3) 1.0144(3) 0.112(3) Uani 1 1 d GU . .
H26 H 0.5643 -0.0177 0.9824 0.135 Uiso 1 1 calc R . .
C70 C 0.6233(8) 0.0897(5) 0.9999(7) 0.182(5) Uani 1 1 d U . .
H32 H 0.5731 0.0869 0.9679 0.273 Uiso 1 1 calc R . .
H33 H 0.6683 0.1047 0.9775 0.273 Uiso 1 1 calc R . .
H34 H 0.6123 0.1126 1.0371 0.273 Uiso 1 1 calc R . .
C71 C 1.1295(5) 0.1128(3) 0.7466(4) 0.088(2) Uani 1 1 d . . .
H35 H 1.1790 0.1225 0.7768 0.132 Uiso 1 1 calc R . .
H36 H 1.1460 0.1011 0.7037 0.132 Uiso 1 1 calc R . .
H37 H 1.1002 0.0843 0.7667 0.132 Uiso 1 1 calc R . .
C72 C 1.0720(4) 0.1609(3) 0.7352(3) 0.0703(19) Uani 1 1 d . . .
H38 H 1.0569 0.1730 0.7789 0.084 Uiso 1 1 calc R . .
H39 H 1.1025 0.1898 0.7159 0.084 Uiso 1 1 calc R . .
C73 C 0.9953(4) 0.1498(3) 0.6901(4) 0.0682(18) Uani 1 1 d . . .
H40 H 0.9644 0.1215 0.7102 0.082 Uiso 1 1 calc R . .
H41 H 1.0107 0.1365 0.6470 0.082 Uiso 1 1 calc R . .
C74 C 0.9377(5) 0.1974(3) 0.6762(4) 0.079(2) Uani 1 1 d . . .
H42 H 0.8852 0.1853 0.6508 0.094 Uiso 1 1 calc R . .
H43 H 0.9244 0.2117 0.7194 0.094 Uiso 1 1 calc R . .
C75 C 0.9732(5) 0.2413(3) 0.6373(4) 0.082(2) Uani 1 1 d . . .
H44 H 1.0238 0.2549 0.6640 0.098 Uiso 1 1 calc R . .
H45 H 0.9898 0.2265 0.5954 0.098 Uiso 1 1 calc R . .
C76 C 0.9153(5) 0.2865(3) 0.6200(4) 0.093(3) Uani 1 1 d . . .
H46 H 0.8973 0.3008 0.6617 0.112 Uiso 1 1 calc R . .
H47 H 0.8654 0.2733 0.5920 0.112 Uiso 1 1 calc R . .
C77 C 0.9526(6) 0.3302(4) 0.5832(4) 0.108(3) Uani 1 1 d . . .
H48 H 0.9115 0.3582 0.5733 0.162 Uiso 1 1 calc R . .
H49 H 0.9694 0.3167 0.5413 0.162 Uiso 1 1 calc R . .
H50 H 1.0011 0.3443 0.6111 0.162 Uiso 1 1 calc R . .
C84 C 0.66514(18) 0.04794(12) 0.28437(16) 0.0361(12) Uani 1 1 d G . .
C85 C 0.64289(17) 0.09463(13) 0.25101(18) 0.0427(13) Uani 1 1 d G . .
C86 C 0.7019(2) 0.12347(11) 0.22193(17) 0.0518(15) Uani 1 1 d G . .
C87 C 0.7832(2) 0.10563(14) 0.22621(18) 0.0567(16) Uani 1 1 d G . .
C88 C 0.80549(16) 0.05894(15) 0.25958(19) 0.0522(15) Uani 1 1 d G . .
C89 C 0.7464(2) 0.03009(11) 0.28866(17) 0.0402(12) Uani 1 1 d G . .
C90 C 0.83635(16) 0.03677(12) 0.50129(16) 0.0355(11) Uani 1 1 d G . .
C91 C 0.87837(19) 0.08407(11) 0.51353(15) 0.0380(12) Uani 1 1 d G . .
C92 C 0.94875(19) 0.09459(10) 0.48266(17) 0.0408(12) Uani 1 1 d G . .
C93 C 0.97711(16) 0.05781(13) 0.43954(17) 0.0431(13) Uani 1 1 d G . .
C94 C 0.9351(2) 0.01051(12) 0.42729(15) 0.0414(13) Uani 1 1 d G . .
C95 C 0.86472(19) -0.00001(10) 0.45817(16) 0.0392(12) Uani 1 1 d G . .
N1 N 0.9164(2) 0.06923(14) 1.04164(19) 0.0336(9) Uani 1 1 d . . .
N2 N 0.8098(2) 0.07128(15) 0.91880(19) 0.0349(9) Uani 1 1 d . . .
N3 N 0.8043(2) -0.04230(15) 0.91861(19) 0.0349(9) Uani 1 1 d . . .
N4 N 0.9151(2) -0.04502(14) 1.03892(19) 0.0324(9) Uani 1 1 d . . .
N5 N 0.7006(2) 0.01675(15) 0.64186(19) 0.0363(10) Uani 1 1 d . . .
H51 H 0.6479 0.0131 0.6268 0.044 Uiso 1 1 calc R . .
N6 N 0.6884(2) 0.02932(15) 0.4213(2) 0.0340(9) Uani 1 1 d . . .
N7 N 0.4510(2) -0.00465(15) 0.29819(19) 0.0355(10) Uani 1 1 d . . .
Zn1 Zn 0.86133(4) 0.01321(2) 0.97964(3) 0.0376(2) Uani 1 1 d . . .
C96 C 0.5857(13) 0.2375(8) 0.8905(10) 0.090(5) Uani 0.559(10) 1 d PU A 1
H55 H 0.6242 0.2127 0.9161 0.108 Uiso 0.559(10) 1 calc PR A 1
H56 H 0.5481 0.2516 0.9215 0.108 Uiso 0.559(10) 1 calc PR A 1
C97 C 0.6371(13) 0.2840(8) 0.8654(10) 0.094(5) Uani 0.559(10) 1 d PU A 1
H57 H 0.6692 0.3012 0.9043 0.113 Uiso 0.559(10) 1 calc PR A 1
H58 H 0.6769 0.2701 0.8361 0.113 Uiso 0.559(10) 1 calc PR A 1
C98 C 0.5350(14) 0.2076(8) 0.8359(11) 0.100(6) Uani 0.559(10) 1 d PU A 1
H59 H 0.5719 0.1973 0.8023 0.120 Uiso 0.559(10) 1 calc PR A 1
H60 H 0.4929 0.2319 0.8135 0.120 Uiso 0.559(10) 1 calc PR A 1
C99 C 0.5808(13) 0.3244(8) 0.8269(10) 0.087(5) Uani 0.559(10) 1 d PU A 1
H61 H 0.5384 0.3370 0.8548 0.105 Uiso 0.559(10) 1 calc PR A 1
H62 H 0.5522 0.3085 0.7856 0.105 Uiso 0.559(10) 1 calc PR A 1
C100 C 0.6363(9) 0.3702(5) 0.8096(7) 0.088(5) Uani 0.559(10) 1 d PU A 1
H63 H 0.6021 0.3973 0.7851 0.132 Uiso 0.559(10) 1 calc PR A 1
H64 H 0.6774 0.3572 0.7816 0.132 Uiso 0.559(10) 1 calc PR A 1
H65 H 0.6647 0.3853 0.8509 0.132 Uiso 0.559(10) 1 calc PR A 1
C101 C 0.4895(12) 0.1573(6) 0.8563(9) 0.094(5) Uani 0.559(10) 1 d PU A 1
H66 H 0.4602 0.1666 0.8951 0.112 Uiso 0.559(10) 1 calc PR A 1
H67 H 0.5324 0.1311 0.8721 0.112 Uiso 0.559(10) 1 calc PR A 1
C102 C 0.4233(13) 0.1285(8) 0.8018(11) 0.123(7) Uani 0.559(10) 1 d PU A 1
H68 H 0.4043 0.0959 0.8208 0.185 Uiso 0.559(10) 1 calc PR A 1
H69 H 0.4497 0.1204 0.7616 0.185 Uiso 0.559(10) 1 calc PR A 1
H70 H 0.3759 0.1519 0.7898 0.185 Uiso 0.559(10) 1 calc PR A 1
C109 C 0.473(2) 0.160(2) 0.8135(16) 0.20(2) Uani 0.441(10) 1 d P A 2
H52 H 0.5002 0.1337 0.8438 0.299 Uiso 0.441(10) 1 calc PR A 2
H53 H 0.4784 0.1506 0.7671 0.299 Uiso 0.441(10) 1 calc PR A 2
H54 H 0.4140 0.1622 0.8197 0.299 Uiso 0.441(10) 1 calc PR A 2
C103 C 0.5888(14) 0.2257(7) 0.8781(10) 0.103(8) Uani 0.441(10) 1 d PGU A 2
H27 H 0.6078 0.1962 0.9045 0.123 Uiso 0.441(10) 1 calc PR A 2
C104 C 0.6307(11) 0.2734(9) 0.8862(8) 0.098(7) Uani 0.441(10) 1 d PGU A 2
H28 H 0.6784 0.2765 0.9181 0.117 Uiso 0.441(10) 1 calc PR A 2
C105 C 0.6029(10) 0.3166(7) 0.8475(9) 0.092(7) Uani 0.441(10) 1 d PGU A 2
H29 H 0.6315 0.3492 0.8530 0.111 Uiso 0.441(10) 1 calc PR A 2
C106 C 0.5331(10) 0.3121(6) 0.8007(7) 0.086(5) Uani 0.441(10) 1 d PGU A 2
H30 H 0.5141 0.3416 0.7743 0.103 Uiso 0.441(10) 1 calc PR A 2
C107 C 0.4912(8) 0.2645(7) 0.7927(7) 0.093(5) Uani 0.441(10) 1 d PGU A 2
H31 H 0.4436 0.2614 0.7607 0.111 Uiso 0.441(10) 1 calc PR A 2
C108 C 0.5191(12) 0.2213(6) 0.8313(10) 0.101(7) Uani 0.441(10) 1 d PGU A 2
C42 C 0.9368(6) 0.3276(4) 0.8945(5) 0.056(3) Uani 0.806(9) 1 d P B 1
C43 C 0.8717(6) 0.3638(4) 0.8563(5) 0.074(3) Uani 0.806(9) 1 d P B 1
H89 H 0.8408 0.3823 0.8883 0.111 Uiso 0.806(9) 1 calc PR B 1
H90 H 0.8333 0.3426 0.8260 0.111 Uiso 0.806(9) 1 calc PR B 1
H91 H 0.8994 0.3896 0.8303 0.111 Uiso 0.806(9) 1 calc PR B 1
C44 C 0.9812(10) 0.2944(7) 0.8500(10) 0.117(8) Uani 0.806(9) 1 d P B 1
H92 H 1.0079 0.3168 0.8192 0.176 Uiso 0.806(9) 1 calc PR B 1
H93 H 0.9418 0.2708 0.8243 0.176 Uiso 0.806(9) 1 calc PR B 1
H94 H 1.0235 0.2735 0.8770 0.176 Uiso 0.806(9) 1 calc PR B 1
C45 C 1.0038(5) 0.3622(3) 0.9321(4) 0.058(2) Uani 0.806(9) 1 d P B 1
H95 H 0.9783 0.3865 0.9615 0.087 Uiso 0.806(9) 1 calc PR B 1
H96 H 1.0318 0.3824 0.8998 0.087 Uiso 0.806(9) 1 calc PR B 1
H97 H 1.0442 0.3400 0.9590 0.087 Uiso 0.806(9) 1 calc PR B 1
C121 C 0.8587(14) 0.3063(10) 0.8062(11) 0.039(7) Uani 0.194(9) 1 d PDU B 2
H116 H 0.8015 0.3182 0.8074 0.059 Uiso 0.194(9) 1 calc PR B 2
H117 H 0.8590 0.2682 0.7983 0.059 Uiso 0.194(9) 1 calc PR B 2
H118 H 0.8827 0.3244 0.7700 0.059 Uiso 0.194(9) 1 calc PR B 2
C120 C 0.9857(17) 0.298(2) 0.843(3) 0.048(13) Uani 0.194(9) 1 d PDU B 2
H119 H 0.9811 0.2592 0.8383 0.072 Uiso 0.194(9) 1 calc PR B 2
H120 H 1.0359 0.3061 0.8734 0.072 Uiso 0.194(9) 1 calc PR B 2
H121 H 0.9888 0.3137 0.7995 0.072 Uiso 0.194(9) 1 calc PR B 2
C119 C 0.910(2) 0.3186(13) 0.873(2) 0.051(10) Uani 0.194(9) 1 d PDU B 2
C122 C 0.910(2) 0.3784(12) 0.8785(19) 0.055(9) Uani 0.194(9) 1 d PDU B 2
H122 H 0.8626 0.3897 0.9013 0.082 Uiso 0.194(9) 1 calc PR B 2
H123 H 0.9048 0.3938 0.8335 0.082 Uiso 0.194(9) 1 calc PR B 2
H124 H 0.9614 0.3901 0.9041 0.082 Uiso 0.194(9) 1 calc PR B 2
C56 C 0.8646(5) -0.3001(3) 0.8729(4) 0.0428(19) Uani 0.806(10) 1 d P C 1
C57 C 0.8166(5) -0.2792(3) 0.8079(3) 0.053(2) Uani 0.806(10) 1 d P C 1
H125 H 0.8307 -0.2421 0.8021 0.080 Uiso 0.806(10) 1 calc PR C 1
H126 H 0.7570 -0.2824 0.8104 0.080 Uiso 0.806(10) 1 calc PR C 1
H127 H 0.8316 -0.2996 0.7698 0.080 Uiso 0.806(10) 1 calc PR C 1
C58 C 0.9577(8) -0.2969(5) 0.8702(7) 0.058(3) Uani 0.806(10) 1 d P C 1
H128 H 0.9869 -0.3110 0.9118 0.087 Uiso 0.806(10) 1 calc PR C 1
H129 H 0.9737 -0.2602 0.8649 0.087 Uiso 0.806(10) 1 calc PR C 1
H130 H 0.9724 -0.3176 0.8322 0.087 Uiso 0.806(10) 1 calc PR C 1
C59 C 0.8420(5) -0.3581(3) 0.8801(4) 0.055(2) Uani 0.806(10) 1 d P C 1
H131 H 0.8727 -0.3724 0.9210 0.082 Uiso 0.806(10) 1 calc PR C 1
H132 H 0.8564 -0.3778 0.8412 0.082 Uiso 0.806(10) 1 calc PR C 1
H133 H 0.7824 -0.3612 0.8829 0.082 Uiso 0.806(10) 1 calc PR C 1
C116 C 0.9297(16) -0.3615(9) 0.9406(13) 0.041(7) Uani 0.194(10) 1 d PDU C 2
H107 H 0.8892 -0.3781 0.9665 0.062 Uiso 0.194(10) 1 calc PR C 2
H108 H 0.9783 -0.3506 0.9709 0.062 Uiso 0.194(10) 1 calc PR C 2
H109 H 0.9465 -0.3867 0.9079 0.062 Uiso 0.194(10) 1 calc PR C 2
C115 C 0.8898(19) -0.3124(10) 0.9032(16) 0.033(7) Uani 0.194(10) 1 d PU C 2
C117 C 0.960(2) -0.2864(16) 0.861(2) 0.015(8) Uiso 0.194(10) 1 d PDU C 2
H110 H 1.0065 -0.2731 0.8922 0.022 Uiso 0.194(10) 1 calc PR C 2
H111 H 0.9358 -0.2573 0.8334 0.022 Uiso 0.194(10) 1 calc PR C 2
H112 H 0.9809 -0.3132 0.8321 0.022 Uiso 0.194(10) 1 calc PR C 2
C118 C 0.8149(19) -0.3285(14) 0.8522(16) 0.058(9) Uani 0.194(10) 1 d PDU C 2
H113 H 0.7698 -0.3411 0.8763 0.087 Uiso 0.194(10) 1 calc PR C 2
H114 H 0.8317 -0.3566 0.8233 0.087 Uiso 0.194(10) 1 calc PR C 2
H115 H 0.7960 -0.2980 0.8248 0.087 Uiso 0.194(10) 1 calc PR C 2

loop_
_atom_site_aniso_label
_atom_site_aniso_U_11
_atom_site_aniso_U_22
_atom_site_aniso_U_33
_atom_site_aniso_U_23
_atom_site_aniso_U_13
_atom_site_aniso_U_12
F1 0.0524(19) 0.0464(18) 0.0498(19) 0.0064(14) -0.0025(15) 0.0072(15)
F2 0.098(3) 0.050(2) 0.069(2) 0.0199(18) 0.014(2) -0.0121(19)
F3 0.079(3) 0.099(3) 0.084(3) 0.017(2) 0.029(2) -0.028(2)
F4 0.043(2) 0.097(3) 0.076(3) 0.000(2) 0.0194(18) -0.0034(18)
F5 0.0451(18) 0.0507(19) 0.0515(19) 0.0018(15) 0.0038(15) 0.0091(14)
F6 0.0476(18) 0.0409(17) 0.0476(18) -0.0085(14) 0.0009(14) -0.0027(13)
F7 0.0498(19) 0.0488(18) 0.065(2) -0.0008(16) 0.0030(16) -0.0108(15)
F8 0.0432(18) 0.060(2) 0.064(2) 0.0057(16) 0.0062(16) -0.0010(15)
F9 0.0455(18) 0.0540(19) 0.0530(19) -0.0066(15) 0.0082(15) 0.0044(14)
F10 0.0444(17) 0.0367(16) 0.0542(19) -0.0046(14) 0.0001(15) -0.0031(13)
C1 0.037(3) 0.028(3) 0.035(3) -0.004(2) 0.000(2) -0.002(2)
C2 0.041(3) 0.035(3) 0.040(3) -0.006(2) -0.004(2) -0.005(2)
C3 0.048(3) 0.027(3) 0.037(3) -0.003(2) 0.000(2) -0.002(2)
C4 0.039(3) 0.025(2) 0.036(3) -0.001(2) 0.000(2) 0.000(2)
C5 0.043(3) 0.028(3) 0.035(3) 0.000(2) 0.001(2) 0.000(2)
C6 0.045(3) 0.032(3) 0.034(3) 0.002(2) -0.002(2) 0.005(2)
C7 0.049(3) 0.035(3) 0.044(3) 0.011(2) -0.007(3) 0.005(2)
C8 0.051(3) 0.036(3) 0.038(3) 0.003(2) -0.009(3) 0.005(2)
C9 0.037(3) 0.035(3) 0.033(3) 0.002(2) -0.007(2) -0.001(2)
C10 0.027(3) 0.045(3) 0.031(3) 0.001(2) -0.007(2) -0.001(2)
C11 0.038(3) 0.036(3) 0.034(3) -0.003(2) -0.005(2) -0.001(2)
C12 0.050(3) 0.043(3) 0.045(3) -0.005(3) -0.012(3) -0.012(2)
C13 0.058(3) 0.031(3) 0.042(3) 0.002(2) -0.008(3) -0.008(2)
C14 0.044(3) 0.034(3) 0.029(3) -0.001(2) -0.006(2) -0.003(2)
C15 0.042(3) 0.025(2) 0.037(3) -0.003(2) -0.004(2) -0.005(2)
C16 0.040(3) 0.031(3) 0.034(3) -0.001(2) 0.004(2) -0.001(2)
C17 0.048(3) 0.028(3) 0.042(3) 0.005(2) 0.003(2) 0.002(2)
C18 0.041(3) 0.035(3) 0.033(3) 0.000(2) -0.004(2) 0.002(2)
C19 0.039(3) 0.030(2) 0.029(3) 0.002(2) -0.004(2) -0.002(2)
C20 0.034(3) 0.034(3) 0.034(3) 0.001(2) -0.008(2) 0.000(2)
C21 0.032(3) 0.036(3) 0.035(3) 0.002(2) 0.002(2) 0.000(2)
C22 0.036(3) 0.048(3) 0.042(3) -0.001(2) -0.007(3) 0.004(2)
C23 0.039(3) 0.047(3) 0.043(3) 0.001(2) -0.007(3) 0.003(2)
C24 0.043(3) 0.037(3) 0.032(3) 0.003(2) -0.006(2) 0.000(2)
C25 0.038(3) 0.035(3) 0.035(3) 0.001(2) -0.004(2) -0.003(2)
C26 0.041(3) 0.034(3) 0.031(3) 0.002(2) -0.003(2) -0.002(2)
C27 0.047(3) 0.052(3) 0.032(3) -0.006(2) -0.003(3) -0.004(3)
C28 0.046(3) 0.051(3) 0.035(3) -0.006(2) 0.002(3) -0.004(2)
C29 0.038(3) 0.035(3) 0.038(3) 0.001(2) 0.002(2) -0.001(2)
C30 0.031(3) 0.032(3) 0.033(3) -0.004(2) -0.001(2) 0.000(2)
C31 0.036(3) 0.027(2) 0.033(3) -0.002(2) 0.000(2) 0.001(2)
C32 0.034(3) 0.030(3) 0.041(3) -0.002(2) 0.000(2) 0.000(2)
C33 0.038(3) 0.032(3) 0.032(3) -0.001(2) -0.003(2) -0.001(2)
C34 0.036(3) 0.026(2) 0.035(3) -0.003(2) -0.004(2) 0.002(2)
C35 0.036(3) 0.032(3) 0.036(3) 0.002(2) -0.001(2) 0.002(2)
C36 0.044(3) 0.024(2) 0.043(3) 0.001(2) -0.003(2) -0.001(2)
C37 0.057(4) 0.033(3) 0.049(3) 0.000(2) 0.005(3) 0.003(2)
C38 0.067(4) 0.036(3) 0.049(3) 0.010(3) 0.011(3) 0.002(3)
C39 0.064(4) 0.024(3) 0.060(4) 0.004(2) 0.007(3) 0.003(2)
C40 0.048(3) 0.032(3) 0.045(3) 0.000(2) -0.004(3) 0.001(2)
C41 0.046(3) 0.028(3) 0.042(3) 0.004(2) -0.003(2) -0.001(2)
C46 0.057(4) 0.031(3) 0.053(4) -0.005(2) 0.012(3) -0.001(2)
C47 0.058(4) 0.035(3) 0.066(4) -0.008(3) 0.009(3) 0.000(3)
C48 0.051(4) 0.072(4) 0.091(5) -0.032(4) 0.014(4) -0.001(3)
C49 0.123(6) 0.042(4) 0.059(4) 0.000(3) 0.034(4) 0.011(4)
C50 0.050(3) 0.027(3) 0.040(3) -0.001(2) -0.007(3) 0.001(2)
C51 0.055(3) 0.032(3) 0.046(3) -0.007(2) 0.004(3) -0.006(2)
C52 0.054(4) 0.037(3) 0.066(4) -0.010(3) 0.011(3) -0.008(3)
C53 0.054(4) 0.028(3) 0.073(4) -0.006(3) 0.011(3) -0.005(2)
C54 0.048(3) 0.037(3) 0.042(3) 0.005(2) -0.004(3) -0.002(2)
C55 0.042(3) 0.033(3) 0.040(3) 0.000(2) -0.003(2) 0.001(2)
C60 0.065(4) 0.037(3) 0.048(3) 0.001(3) 0.004(3) -0.007(3)
C61 0.063(5) 0.079(5) 0.111(6) 0.031(4) 0.029(4) 0.010(4)
C62 0.167(8) 0.052(4) 0.058(4) -0.008(3) 0.037(5) -0.038(5)
C63 0.085(5) 0.042(3) 0.049(4) 0.007(3) 0.002(3) -0.006(3)
C64 0.098(6) 0.123(6) 0.097(6) 0.012(5) 0.055(5) 0.017(5)
C65 0.094(6) 0.156(8) 0.099(6) -0.044(6) 0.042(5) -0.024(6)
C66 0.103(6) 0.149(8) 0.095(6) -0.042(6) 0.032(5) -0.005(6)
C67 0.082(5) 0.128(7) 0.089(6) -0.021(5) 0.018(4) 0.017(5)
C68 0.121(7) 0.107(6) 0.104(6) -0.017(5) 0.021(5) -0.027(5)
C69 0.089(6) 0.150(8) 0.096(6) 0.007(6) 0.006(5) -0.019(6)
C70 0.155(9) 0.196(11) 0.214(11) 0.039(9) 0.101(9) 0.049(8)
C71 0.097(6) 0.082(5) 0.088(6) 0.008(4) 0.023(5) 0.015(4)
C72 0.085(5) 0.062(4) 0.065(4) 0.000(3) 0.015(4) 0.003(4)
C73 0.064(4) 0.066(4) 0.074(5) -0.010(4) 0.010(4) -0.007(3)
C74 0.074(5) 0.069(5) 0.093(6) -0.023(4) 0.006(4) -0.006(4)
C75 0.078(5) 0.087(6) 0.078(5) -0.009(4) 0.002(4) 0.013(4)
C76 0.096(6) 0.102(6) 0.080(6) 0.008(5) 0.001(5) 0.034(5)
C77 0.119(7) 0.107(7) 0.098(7) 0.022(6) 0.011(6) 0.024(6)
C84 0.038(3) 0.042(3) 0.028(3) -0.006(2) 0.000(2) -0.004(2)
C85 0.054(4) 0.038(3) 0.036(3) 0.000(2) 0.002(3) -0.005(2)
C86 0.064(4) 0.050(4) 0.040(3) 0.001(3) 0.001(3) -0.006(3)
C87 0.064(4) 0.060(4) 0.048(4) 0.001(3) 0.014(3) -0.021(3)
C88 0.045(3) 0.064(4) 0.047(4) -0.006(3) 0.002(3) -0.003(3)
C89 0.041(3) 0.041(3) 0.037(3) 0.004(2) -0.002(2) 0.000(2)
C90 0.034(3) 0.036(3) 0.035(3) 0.003(2) -0.004(2) -0.003(2)
C91 0.036(3) 0.043(3) 0.032(3) 0.000(2) -0.004(2) -0.001(2)
C92 0.039(3) 0.041(3) 0.040(3) 0.001(2) -0.008(2) -0.006(2)
C93 0.028(3) 0.052(3) 0.049(3) 0.008(3) 0.004(2) 0.000(2)
C94 0.036(3) 0.044(3) 0.041(3) -0.002(2) -0.007(2) 0.007(2)
C95 0.039(3) 0.041(3) 0.036(3) 0.002(2) -0.003(2) -0.001(2)
N1 0.042(2) 0.024(2) 0.034(2) -0.0018(17) -0.0021(19) -0.0015(17)
N2 0.040(2) 0.029(2) 0.034(2) -0.0003(17) -0.0042(19) -0.0009(17)
N3 0.039(2) 0.027(2) 0.036(2) 0.0009(17) -0.0063(19) -0.0016(17)
N4 0.039(2) 0.024(2) 0.033(2) -0.0029(17) -0.0042(19) -0.0016(17)
N5 0.035(2) 0.038(2) 0.033(2) 0.0006(18) -0.0106(19) -0.0009(18)
N6 0.035(2) 0.033(2) 0.032(2) -0.0006(17) -0.0060(19) -0.0022(17)
N7 0.038(2) 0.035(2) 0.031(2) 0.0007(17) -0.0072(19) 0.0002(18)
Zn1 0.0436(4) 0.0308(4) 0.0359(4) -0.0001(3) -0.0060(3) -0.0002(3)
C96 0.099(10) 0.089(9) 0.084(9) 0.009(8) 0.012(8) 0.039(8)
C97 0.101(10) 0.110(10) 0.071(9) 0.022(8) 0.007(8) 0.025(8)
C98 0.106(10) 0.098(9) 0.098(10) 0.004(8) 0.018(9) 0.018(9)
C99 0.094(10) 0.086(10) 0.080(9) -0.001(8) 0.004(9) 0.028(8)
C100 0.111(10) 0.074(9) 0.082(9) -0.005(7) 0.027(8) 0.010(8)
C101 0.124(11) 0.080(8) 0.083(9) -0.008(8) 0.038(9) 0.019(8)
C102 0.125(13) 0.109(12) 0.130(13) 0.001(10) -0.008(11) 0.028(10)
C109 0.11(3) 0.41(7) 0.09(2) 0.03(3) 0.05(2) 0.00(3)
C103 0.102(12) 0.107(13) 0.099(13) -0.009(10) 0.012(10) 0.032(10)
C104 0.100(12) 0.106(12) 0.086(12) -0.016(10) 0.007(10) 0.020(10)
C105 0.099(12) 0.088(11) 0.088(12) -0.011(10) 0.008(10) 0.025(10)
C106 0.092(10) 0.101(10) 0.067(9) 0.012(8) 0.018(8) 0.018(9)
C107 0.089(10) 0.126(11) 0.068(9) -0.011(9) 0.031(8) 0.018(9)
C108 0.089(11) 0.119(13) 0.100(12) -0.013(10) 0.038(9) 0.024(10)
C42 0.082(7) 0.036(5) 0.052(6) 0.004(4) 0.016(5) -0.008(4)
C43 0.087(7) 0.065(6) 0.065(6) 0.021(5) -0.013(5) -0.027(5)
C44 0.206(17) 0.057(8) 0.110(11) 0.005(7) 0.105(11) -0.040(9)
C45 0.071(5) 0.035(4) 0.070(5) 0.008(4) 0.015(4) -0.004(3)
C121 0.063(14) 0.030(11) 0.025(12) 0.004(9) 0.005(10) 0.013(10)
C120 0.049(17) 0.045(19) 0.052(18) -0.013(15) 0.019(14) 0.011(14)
C119 0.058(15) 0.045(15) 0.052(16) -0.001(12) 0.007(13) -0.006(12)
C122 0.066(16) 0.047(15) 0.053(16) 0.010(12) 0.018(13) -0.015(13)
C56 0.051(5) 0.030(4) 0.045(5) -0.002(3) -0.002(4) -0.002(3)
C57 0.064(5) 0.049(4) 0.045(4) -0.016(3) 0.001(4) -0.007(4)
C58 0.067(6) 0.045(7) 0.064(8) -0.003(5) 0.013(5) -0.011(5)
C59 0.065(5) 0.035(4) 0.063(5) -0.012(4) 0.009(4) -0.015(4)
C116 0.055(14) 0.031(12) 0.041(13) -0.010(10) 0.015(11) 0.006(10)
C115 0.043(13) 0.015(10) 0.039(13) 0.002(10) -0.005(11) 0.012(9)
C118 0.064(16) 0.053(15) 0.055(15) -0.014(13) 0.000(13) 0.004(13)

loop_
_atom_type_symbol
_atom_type_description
_atom_type_scat_dispersion_real
_atom_type_scat_dispersion_imag
_atom_type_scat_source
C C 0.0181 0.0091 'International Tables Vol C Tables 4.2.6.8 and 6.1.1.4'
H H 0.0000 0.0000 'International Tables Vol C Tables 4.2.6.8 and 6.1.1.4'
N N 0.0311 0.0180 'International Tables Vol C Tables 4.2.6.8 and 6.1.1.4'
F F 0.0727 0.0534 'International Tables Vol C Tables 4.2.6.8 and 6.1.1.4'
Zn Zn -1.5491 0.6778 'International Tables Vol C Tables 4.2.6.8 and 6.1.1.4'

loop_
_geom_angle_atom_site_label_1
_geom_angle_atom_site_label_2
_geom_angle_atom_site_label_3
_geom_angle
_geom_angle_site_symmetry_1
_geom_angle_site_symmetry_3
N1 C1 C20 124.4(4) . .
N1 C1 C2 109.8(4) . .
C20 C1 C2 125.8(4) . .
C3 C2 C1 107.3(4) . .
C3 C2 H1 126.4 . .
C1 C2 H1 126.4 . .
C2 C3 C4 107.7(4) . .
C2 C3 H2 126.1 . .
C4 C3 H2 126.1 . .
N1 C4 C5 124.9(4) . .
N1 C4 C3 109.2(4) . .
C5 C4 C3 125.8(4) . .
C4 C5 C6 124.7(4) . .
C4 C5 C36 118.0(4) . .
C6 C5 C36 117.4(4) . .
N2 C6 C5 125.5(4) . .
N2 C6 C7 109.4(4) . .
C5 C6 C7 125.0(4) . .
C8 C7 C6 106.2(4) . .
C8 C7 H3 126.9 . .
C6 C7 H3 126.9 . .
C7 C8 C9 108.1(4) . .
C7 C8 H4 126.0 . .
C9 C8 H4 126.0 . .
N2 C9 C10 124.9(4) . .
N2 C9 C8 110.1(4) . .
C10 C9 C8 125.0(4) . .
C11 C10 C9 126.4(4) . .
C11 C10 C25 115.8(4) . .
C9 C10 C25 117.7(4) . .
N3 C11 C10 125.0(4) . .
N3 C11 C12 109.7(4) . .
C10 C11 C12 125.3(4) . .
C13 C12 C11 107.5(4) . .
C13 C12 H5 126.3 . .
C11 C12 H5 126.3 . .
C12 C13 C14 107.1(4) . .
C12 C13 H6 126.4 . .
C14 C13 H6 126.4 . .
N3 C14 C15 125.0(4) . .
N3 C14 C13 109.7(4) . .
C15 C14 C13 125.3(4) . .
C16 C15 C14 125.1(4) . .
C16 C15 C50 117.7(4) . .
C14 C15 C50 117.2(4) . .
N4 C16 C15 124.9(4) . .
N4 C16 C17 109.3(4) . .
C15 C16 C17 125.7(4) . .
C18 C17 C16 107.3(4) . .
C18 C17 H7 126.4 . .
C16 C17 H7 126.4 . .
C17 C18 C19 107.0(4) . .
C17 C18 H8 126.5 . .
C19 C18 H8 126.5 . .
N4 C19 C20 124.1(4) . .
N4 C19 C18 110.2(4) . .
C20 C19 C18 125.6(4) . .
C1 C20 C19 128.2(4) . .
C1 C20 H9 115.9 . .
C19 C20 H9 115.9 . .
N5 C21 C35 127.6(4) . .
N5 C21 C22 106.1(4) . .
C35 C21 C22 126.2(5) . .
C23 C22 C21 109.3(5) . .
C23 C22 H10 125.4 . .
C21 C22 H10 125.4 . .
C22 C23 C24 108.2(5) . .
C22 C23 H11 125.9 . .
C24 C23 H11 125.9 . .
N5 C24 C25 127.0(5) . .
N5 C24 C23 106.2(5) . .
C25 C24 C23 126.8(5) . .
C24 C25 C26 125.9(5) . 3_656
C24 C25 C10 116.2(4) . .
C26 C25 C10 117.9(4) 3_656 .
N7 C26 C25 124.3(5) . 3_656
N7 C26 C27 111.2(4) . .
C25 C26 C27 124.4(5) 3_656 .
C28 C27 C26 106.9(5) . .
C28 C27 H12 126.6 . .
C26 C27 H12 126.6 . .
C27 C28 C29 106.5(5) . .
C27 C28 H13 126.7 . .
C29 C28 H13 126.7 . .
N7 C29 C30 125.8(5) . .
N7 C29 C28 111.0(4) . .
C30 C29 C28 123.2(5) . .
C31 C30 C29 127.6(5) . .
C31 C30 C84 116.7(4) . .
C29 C30 C84 115.6(4) . .
N6 C31 C30 120.6(4) . .
N6 C31 C32 110.0(4) . .
C30 C31 C32 129.4(4) . .
C33 C32 C31 106.4(4) . .
C33 C32 H14 126.8 . .
C31 C32 H14 126.8 . .
C32 C33 C34 106.5(4) . .
C32 C33 H15 126.8 . .
C34 C33 H15 126.8 . .
N6 C34 C35 119.1(4) . .
N6 C34 C33 110.5(4) . .
C35 C34 C33 130.0(4) . .
C21 C35 C34 127.9(5) . .
C21 C35 C90 116.8(4) . .
C34 C35 C90 115.3(4) . .
C37 C36 C41 120.0 . .
C37 C36 C5 120.2(3) . .
C41 C36 C5 119.8(3) . .
C38 C37 C36 120.0 . .
C38 C37 H16 120.0 . .
C36 C37 H16 120.0 . .
C39 C38 C37 120.0 . .
C39 C38 C42 117.5(4) . .
C37 C38 C42 122.3(4) . .
C39 C38 C119 125.7(11) . .
C37 C38 C119 111.8(10) . .
C42 C38 C119 22.7(9) . .
C38 C39 C40 120.0 . .
C38 C39 H17 120.0 . .
C40 C39 H17 120.0 . .
C41 C40 C39 120.0 . .
C41 C40 C46 119.9(3) . .
C39 C40 C46 120.1(3) . .
C40 C41 C36 120.0 . .
C40 C41 H18 120.0 . .
C36 C41 H18 120.0 . .
C49 C46 C47 106.7(5) . .
C49 C46 C48 110.2(5) . .
C47 C46 C48 108.5(5) . .
C49 C46 C40 111.6(4) . .
C47 C46 C40 111.7(4) . .
C48 C46 C40 108.2(4) . .
C46 C47 H71 109.5 . .
C46 C47 H72 109.5 . .
H71 C47 H72 109.5 . .
C46 C47 H73 109.5 . .
H71 C47 H73 109.5 . .
H72 C47 H73 109.5 . .
C46 C48 H74 109.5 . .
C46 C48 H75 109.5 . .
H74 C48 H75 109.5 . .
C46 C48 H76 109.5 . .
H74 C48 H76 109.5 . .
H75 C48 H76 109.5 . .
C46 C49 H77 109.5 . .
C46 C49 H78 109.5 . .
H77 C49 H78 109.5 . .
C46 C49 H79 109.5 . .
H77 C49 H79 109.5 . .
H78 C49 H79 109.5 . .
C51 C50 C55 120.0 . .
C51 C50 C15 120.5(3) . .
C55 C50 C15 119.3(3) . .
C52 C51 C50 120.0 . .
C52 C51 H19 120.0 . .
C50 C51 H19 120.0 . .
C51 C52 C53 120.0 . .
C51 C52 C115 127.9(11) . .
C53 C52 C115 108.0(12) . .
C51 C52 C56 116.1(3) . .
C53 C52 C56 123.8(3) . .
C115 C52 C56 28.0(10) . .
C54 C53 C52 120.0 . .
C54 C53 H20 120.0 . .
C52 C53 H20 120.0 . .
C55 C54 C53 120.0 . .
C55 C54 C60 119.8(3) . .
C53 C54 C60 120.0(3) . .
C54 C55 C50 120.0 . .
C54 C55 H21 120.0 . .
C50 C55 H21 120.0 . .
C63 C60 C61 108.9(5) . .
C63 C60 C62 106.5(5) . .
C61 C60 C62 110.9(6) . .
C63 C60 C54 112.3(5) . .
C61 C60 C54 107.3(5) . .
C62 C60 C54 111.0(4) . .
C60 C61 H80 109.5 . .
C60 C61 H81 109.5 . .
H80 C61 H81 109.5 . .
C60 C61 H82 109.5 . .
H80 C61 H82 109.5 . .
H81 C61 H82 109.5 . .
C60 C62 H83 109.5 . .
C60 C62 H84 109.5 . .
H83 C62 H84 109.5 . .
C60 C62 H85 109.5 . .
H83 C62 H85 109.5 . .
H84 C62 H85 109.5 . .
C60 C63 H86 109.5 . .
C60 C63 H87 109.5 . .
H86 C63 H87 109.5 . .
C60 C63 H88 109.5 . .
H86 C63 H88 109.5 . .
H87 C63 H88 109.5 . .
C65 C64 C69 120.0 . .
C65 C64 C70 108.8(8) . .
C69 C64 C70 131.2(8) . .
C64 C65 C66 120.0 . .
C64 C65 H22 120.0 . .
C66 C65 H22 120.0 . .
C65 C66 C67 120.0 . .
C65 C66 H23 120.0 . .
C67 C66 H23 120.0 . .
C66 C67 C68 120.0 . .
C66 C67 H24 120.0 . .
C68 C67 H24 120.0 . .
C67 C68 C69 120.0 . .
C67 C68 H25 120.0 . .
C69 C68 H25 120.0 . .
C68 C69 C64 120.0 . .
C68 C69 H26 120.0 . .
C64 C69 H26 120.0 . .
C64 C70 H32 109.5 . .
C64 C70 H33 109.5 . .
H32 C70 H33 109.5 . .
C64 C70 H34 109.5 . .
H32 C70 H34 109.5 . .
H33 C70 H34 109.5 . .
C72 C71 H35 109.5 . .
C72 C71 H36 109.5 . .
H35 C71 H36 109.5 . .
C72 C71 H37 109.5 . .
H35 C71 H37 109.5 . .
H36 C71 H37 109.5 . .
C73 C72 C71 113.2(6) . .
C73 C72 H38 108.9 . .
C71 C72 H38 108.9 . .
C73 C72 H39 108.9 . .
C71 C72 H39 108.9 . .
H38 C72 H39 107.8 . .
C72 C73 C74 114.4(6) . .
C72 C73 H40 108.6 . .
C74 C73 H40 108.6 . .
C72 C73 H41 108.6 . .
C74 C73 H41 108.6 . .
H40 C73 H41 107.6 . .
C75 C74 C73 114.4(6) . .
C75 C74 H42 108.6 . .
C73 C74 H42 108.6 . .
C75 C74 H43 108.6 . .
C73 C74 H43 108.6 . .
H42 C74 H43 107.6 . .
C76 C75 C74 114.7(7) . .
C76 C75 H44 108.6 . .
C74 C75 H44 108.6 . .
C76 C75 H45 108.6 . .
C74 C75 H45 108.6 . .
H44 C75 H45 107.6 . .
C75 C76 C77 113.7(7) . .
C75 C76 H46 108.8 . .
C77 C76 H46 108.8 . .
C75 C76 H47 108.8 . .
C77 C76 H47 108.8 . .
H46 C76 H47 107.7 . .
C76 C77 H48 109.5 . .
C76 C77 H49 109.5 . .
H48 C77 H49 109.5 . .
C76 C77 H50 109.5 . .
H48 C77 H50 109.5 . .
H49 C77 H50 109.5 . .
C85 C84 C89 120.0 . .
C85 C84 C30 118.1(3) . .
C89 C84 C30 121.8(3) . .
F1 C85 C86 117.4(3) . .
F1 C85 C84 122.5(3) . .
C86 C85 C84 120.0 . .
F2 C86 C85 120.6(3) . .
F2 C86 C87 119.4(3) . .
C85 C86 C87 120.0 . .
F3 C87 C88 120.4(3) . .
F3 C87 C86 119.6(3) . .
C88 C87 C86 120.0 . .
F4 C88 C87 120.1(3) . .
F4 C88 C89 119.9(3) . .
C87 C88 C89 120.0 . .
F5 C89 C88 117.9(3) . .
F5 C89 C84 122.0(3) . .
C88 C89 C84 120.0 . .
C91 C90 C95 120.0 . .
C91 C90 C35 121.8(3) . .
C95 C90 C35 118.2(3) . .
F6 C91 C92 118.3(3) . .
F6 C91 C90 121.7(3) . .
C92 C91 C90 120.0 . .
F7 C92 C91 120.4(3) . .
F7 C92 C93 119.5(3) . .
C91 C92 C93 120.0 . .
F8 C93 C94 119.5(3) . .
F8 C93 C92 120.5(3) . .
C94 C93 C92 120.0 . .
F9 C94 C95 120.4(3) . .
F9 C94 C93 119.6(3) . .
C95 C94 C93 120.0 . .
F10 C95 C94 118.0(3) . .
F10 C95 C90 121.9(3) . .
C94 C95 C90 120.0 . .
C1 N1 C4 106.0(4) . .
C1 N1 Zn1 125.7(3) . .
C4 N1 Zn1 128.3(3) . .
C9 N2 C6 106.1(4) . .
C9 N2 Zn1 126.4(3) . .
C6 N2 Zn1 127.5(3) . .
C11 N3 C14 105.9(4) . .
C11 N3 Zn1 126.3(3) . .
C14 N3 Zn1 127.8(3) . .
C19 N4 C16 106.1(4) . .
C19 N4 Zn1 126.0(3) . .
C16 N4 Zn1 127.9(3) . .
C24 N5 C21 110.2(4) . .
C24 N5 H51 124.9 . .
C21 N5 H51 124.9 . .
C34 N6 C31 106.6(4) . .
C26 N7 C29 104.3(4) . .
N3 Zn1 N1 178.83(17) . .
N3 Zn1 N4 89.03(15) . .
N1 Zn1 N4 91.27(15) . .
N3 Zn1 N2 90.79(15) . .
N1 Zn1 N2 88.94(15) . .
N4 Zn1 N2 178.58(17) . .
C98 C96 C97 114.5(16) . .
C98 C96 H55 108.6 . .
C97 C96 H55 108.6 . .
C98 C96 H56 108.6 . .
C97 C96 H56 108.6 . .
H55 C96 H56 107.6 . .
C99 C97 C96 111.1(15) . .
C99 C97 H57 109.4 . .
C96 C97 H57 109.4 . .
C99 C97 H58 109.4 . .
C96 C97 H58 109.4 . .
H57 C97 H58 108.0 . .
C96 C98 C101 117.4(17) . .
C96 C98 H59 108.0 . .
C101 C98 H59 108.0 . .
C96 C98 H60 108.0 . .
C101 C98 H60 108.0 . .
H59 C98 H60 107.2 . .
C97 C99 C100 106.9(16) . .
C97 C99 H61 110.3 . .
C100 C99 H61 110.3 . .
C97 C99 H62 110.3 . .
C100 C99 H62 110.3 . .
H61 C99 H62 108.6 . .
C99 C100 H63 109.5 . .
C99 C100 H64 109.5 . .
H63 C100 H64 109.5 . .
C99 C100 H65 109.5 . .
H63 C100 H65 109.5 . .
H64 C100 H65 109.5 . .
C98 C101 C102 119.5(16) . .
C98 C101 H66 107.5 . .
C102 C101 H66 107.5 . .
C98 C101 H67 107.5 . .
C102 C101 H67 107.5 . .
H66 C101 H67 107.0 . .
C101 C102 H68 109.5 . .
C101 C102 H69 109.5 . .
H68 C102 H69 109.5 . .
C101 C102 H70 109.5 . .
H68 C102 H70 109.5 . .
H69 C102 H70 109.5 . .
C108 C109 H52 109.5 . .
C108 C109 H53 109.5 . .
H52 C109 H53 109.5 . .
C108 C109 H54 109.5 . .
H52 C109 H54 109.5 . .
H53 C109 H54 109.5 . .
C104 C103 C108 120.0 . .
C104 C103 H27 120.0 . .
C108 C103 H27 120.0 . .
C105 C104 C103 120.0 . .
C105 C104 H28 120.0 . .
C103 C104 H28 120.0 . .
C104 C105 C106 120.0 . .
C104 C105 H29 120.0 . .
C106 C105 H29 120.0 . .
C105 C106 C107 120.0 . .
C105 C106 H30 120.0 . .
C107 C106 H30 120.0 . .
C108 C107 C106 120.0 . .
C108 C107 H31 120.0 . .
C106 C107 H31 120.0 . .
C107 C108 C103 120.0 . .
C107 C108 C109 118.9(17) . .
C103 C108 C109 120.6(17) . .
C44 C42 C45 104.9(10) . .
C44 C42 C43 113.3(11) . .
C45 C42 C43 108.2(7) . .
C44 C42 C38 110.4(9) . .
C45 C42 C38 112.5(7) . .
C43 C42 C38 107.6(7) . .
C42 C43 H89 109.5 . .
C42 C43 H90 109.5 . .
H89 C43 H90 109.5 . .
C42 C43 H91 109.5 . .
H89 C43 H91 109.5 . .
H90 C43 H91 109.5 . .
C42 C44 H92 109.5 . .
C42 C44 H93 109.5 . .
H92 C44 H93 109.5 . .
C42 C44 H94 109.5 . .
H92 C44 H94 109.5 . .
H93 C44 H94 109.5 . .
C42 C45 H95 109.5 . .
C42 C45 H96 109.5 . .
H95 C45 H96 109.5 . .
C42 C45 H97 109.5 . .
H95 C45 H97 109.5 . .
H96 C45 H97 109.5 . .
C119 C121 H116 109.5 . .
C119 C121 H117 109.5 . .
H116 C121 H117 109.5 . .
C119 C121 H118 109.5 . .
H116 C121 H118 109.5 . .
H117 C121 H118 109.5 . .
C119 C120 H119 109.5 . .
C119 C120 H120 109.5 . .
H119 C120 H120 109.5 . .
C119 C120 H121 109.5 . .
H119 C120 H121 109.5 . .
H120 C120 H121 109.5 . .
C122 C119 C121 105(3) . .
C122 C119 C120 113(4) . .
C121 C119 C120 88(2) . .
C122 C119 C38 110(2) . .
C121 C119 C38 123(2) . .
C120 C119 C38 116(4) . .
C119 C122 H122 109.5 . .
C119 C122 H123 109.5 . .
H122 C122 H123 109.5 . .
C119 C122 H124 109.5 . .
H122 C122 H124 109.5 . .
H123 C122 H124 109.5 . .
C58 C56 C59 107.8(8) . .
C58 C56 C57 111.0(8) . .
C59 C56 C57 108.1(7) . .
C58 C56 C52 107.7(8) . .
C59 C56 C52 110.8(6) . .
C57 C56 C52 111.4(6) . .
C56 C57 H125 109.5 . .
C56 C57 H126 109.5 . .
H125 C57 H126 109.5 . .
C56 C57 H127 109.5 . .
H125 C57 H127 109.5 . .
H126 C57 H127 109.5 . .
C56 C58 H128 109.5 . .
C56 C58 H129 109.5 . .
H128 C58 H129 109.5 . .
C56 C58 H130 109.5 . .
H128 C58 H130 109.5 . .
H129 C58 H130 109.5 . .
C56 C59 H131 109.5 . .
C56 C59 H132 109.5 . .
H131 C59 H132 109.5 . .
C56 C59 H133 109.5 . .
H131 C59 H133 109.5 . .
H132 C59 H133 109.5 . .
C115 C116 H107 109.5 . .
C115 C116 H108 109.5 . .
H107 C116 H108 109.5 . .
C115 C116 H109 109.5 . .
H107 C116 H109 109.5 . .
H108 C116 H109 109.5 . .
C118 C115 C52 96(2) . .
C118 C115 C116 111(2) . .
C52 C115 C116 125(2) . .
C118 C115 C117 108(2) . .
C52 C115 C117 109(2) . .
C116 C115 C117 107(2) . .
C115 C117 H110 109.5 . .
C115 C117 H111 109.5 . .
H110 C117 H111 109.5 . .
C115 C117 H112 109.5 . .
H110 C117 H112 109.5 . .
H111 C117 H112 109.5 . .
C115 C118 H113 109.5 . .
C115 C118 H114 109.5 . .
H113 C118 H114 109.5 . .
C115 C118 H115 109.5 . .
H113 C118 H115 109.5 . .
H114 C118 H115 109.5 . .

loop_
_geom_bond_atom_site_label_1
_geom_bond_atom_site_label_2
_geom_bond_distance
_geom_bond_site_symmetry_2
F1 C85 1.307(4) .
F2 C86 1.328(4) .
F3 C87 1.334(4) .
F4 C88 1.335(4) .
F5 C89 1.319(4) .
F6 C91 1.316(3) .
F7 C92 1.331(4) .
F8 C93 1.339(4) .
F9 C94 1.336(4) .
F10 C95 1.310(3) .
C1 N1 1.377(6) .
C1 C20 1.390(6) .
C1 C2 1.436(6) .
C2 C3 1.336(7) .
C2 H1 0.9500 .
C3 C4 1.441(6) .
C3 H2 0.9500 .
C4 N1 1.380(6) .
C4 C5 1.396(6) .
C5 C6 1.407(7) .
C5 C36 1.506(5) .
C6 N2 1.381(6) .
C6 C7 1.461(7) .
C7 C8 1.348(7) .
C7 H3 0.9500 .
C8 C9 1.430(7) .
C8 H4 0.9500 .
C9 N2 1.372(6) .
C9 C10 1.398(7) .
C10 C11 1.398(7) .
C10 C25 1.503(6) .
C11 N3 1.381(6) .
C11 C12 1.440(7) .
C12 C13 1.347(7) .
C12 H5 0.9500 .
C13 C14 1.443(7) .
C13 H6 0.9500 .
C14 N3 1.382(6) .
C14 C15 1.400(7) .
C15 C16 1.396(6) .
C15 C50 1.504(5) .
C16 N4 1.378(6) .
C16 C17 1.440(7) .
C17 C18 1.353(7) .
C17 H7 0.9500 .
C18 C19 1.428(6) .
C18 H8 0.9500 .
C19 N4 1.373(6) .
C19 C20 1.392(6) .
C20 H9 0.9500 .
C21 N5 1.388(6) .
C21 C35 1.399(7) .
C21 C22 1.415(7) .
C22 C23 1.349(7) .
C22 H10 0.9500 .
C23 C24 1.435(7) .
C23 H11 0.9500 .
C24 N5 1.374(6) .
C24 C25 1.375(7) .
C25 C26 1.402(7) 3_656
C26 N7 1.368(6) .
C26 C25 1.402(7) 3_656
C26 C27 1.447(7) .
C27 C28 1.332(7) .
C27 H12 0.9500 .
C28 C29 1.452(7) .
C28 H13 0.9500 .
C29 N7 1.375(6) .
C29 C30 1.408(7) .
C30 C31 1.397(6) .
C30 C84 1.519(5) .
C31 N6 1.357(6) .
C31 C32 1.470(7) .
C32 C33 1.340(7) .
C32 H14 0.9500 .
C33 C34 1.463(7) .
C33 H15 0.9500 .
C34 N6 1.350(6) .
C34 C35 1.408(6) .
C35 C90 1.518(5) .
C36 C37 1.3900 .
C36 C41 1.3900 .
C37 C38 1.3900 .
C37 H16 0.9500 .
C38 C39 1.3900 .
C38 C42 1.552(10) .
C38 C119 1.60(5) .
C39 C40 1.3900 .
C39 H17 0.9500 .
C40 C41 1.3900 .
C40 C46 1.551(6) .
C41 H18 0.9500 .
C46 C49 1.526(8) .
C46 C47 1.534(7) .
C46 C48 1.539(8) .
C47 H71 0.9800 .
C47 H72 0.9800 .
C47 H73 0.9800 .
C48 H74 0.9800 .
C48 H75 0.9800 .
C48 H76 0.9800 .
C49 H77 0.9800 .
C49 H78 0.9800 .
C49 H79 0.9800 .
C50 C51 1.3900 .
C50 C55 1.3900 .
C51 C52 1.3900 .
C51 H19 0.9500 .
C52 C53 1.3900 .
C52 C115 1.56(3) .
C52 C56 1.587(8) .
C53 C54 1.3900 .
C53 H20 0.9500 .
C54 C55 1.3900 .
C54 C60 1.550(6) .
C55 H21 0.9500 .
C60 C63 1.530(7) .
C60 C61 1.534(9) .
C60 C62 1.537(8) .
C61 H80 0.9800 .
C61 H81 0.9800 .
C61 H82 0.9800 .
C62 H83 0.9800 .
C62 H84 0.9800 .
C62 H85 0.9800 .
C63 H86 0.9800 .
C63 H87 0.9800 .
C63 H88 0.9800 .
C64 C65 1.3900 .
C64 C69 1.3900 .
C64 C70 1.543(13) .
C65 C66 1.3900 .
C65 H22 0.9500 .
C66 C67 1.3900 .
C66 H23 0.9500 .
C67 C68 1.3900 .
C67 H24 0.9500 .
C68 C69 1.3900 .
C68 H25 0.9500 .
C69 H26 0.9500 .
C70 H32 0.9800 .
C70 H33 0.9800 .
C70 H34 0.9800 .
C71 C72 1.538(9) .
C71 H35 0.9800 .
C71 H36 0.9800 .
C71 H37 0.9800 .
C72 C73 1.480(9) .
C72 H38 0.9900 .
C72 H39 0.9900 .
C73 C74 1.536(9) .
C73 H40 0.9900 .
C73 H41 0.9900 .
C74 C75 1.514(10) .
C74 H42 0.9900 .
C74 H43 0.9900 .
C75 C76 1.500(10) .
C75 H44 0.9900 .
C75 H45 0.9900 .
C76 C77 1.501(11) .
C76 H46 0.9900 .
C76 H47 0.9900 .
C77 H48 0.9800 .
C77 H49 0.9800 .
C77 H50 0.9800 .
C84 C85 1.3900 .
C84 C89 1.3900 .
C85 C86 1.3900 .
C86 C87 1.3900 .
C87 C88 1.3900 .
C88 C89 1.3900 .
C90 C91 1.3900 .
C90 C95 1.3900 .
C91 C92 1.3900 .
C92 C93 1.3900 .
C93 C94 1.3900 .
C94 C95 1.3900 .
N1 Zn1 2.030(4) .
N2 Zn1 2.034(4) .
N3 Zn1 2.022(4) .
N4 Zn1 2.032(4) .
N5 H51 0.8800 .
C96 C98 1.50(2) .
C96 C97 1.57(2) .
C96 H55 0.9900 .
C96 H56 0.9900 .
C97 C99 1.53(2) .
C97 H57 0.9900 .
C97 H58 0.9900 .
C98 C101 1.55(3) .
C98 H59 0.9900 .
C98 H60 0.9900 .
C99 C100 1.54(2) .
C99 H61 0.9900 .
C99 H62 0.9900 .
C100 H63 0.9800 .
C100 H64 0.9800 .
C100 H65 0.9800 .
C101 C102 1.62(3) .
C101 H66 0.9900 .
C101 H67 0.9900 .
C102 H68 0.9800 .
C102 H69 0.9800 .
C102 H70 0.9800 .
C109 C108 1.74(5) .
C109 H52 0.9800 .
C109 H53 0.9800 .
C109 H54 0.9800 .
C103 C104 1.3900 .
C103 C108 1.3900 .
C103 H27 0.9500 .
C104 C105 1.3900 .
C104 H28 0.9500 .
C105 C106 1.3900 .
C105 H29 0.9500 .
C106 C107 1.3900 .
C106 H30 0.9500 .
C107 C108 1.3900 .
C107 H31 0.9500 .
C42 C44 1.480(17) .
C42 C45 1.528(12) .
C42 C43 1.538(12) .
C43 H89 0.9800 .
C43 H90 0.9800 .
C43 H91 0.9800 .
C44 H92 0.9800 .
C44 H93 0.9800 .
C44 H94 0.9800 .
C45 H95 0.9800 .
C45 H96 0.9800 .
C45 H97 0.9800 .
C121 C119 1.53(3) .
C121 H116 0.9800 .
C121 H117 0.9800 .
C121 H118 0.9800 .
C120 C119 1.53(3) .
C120 H119 0.9800 .
C120 H120 0.9800 .
C120 H121 0.9800 .
C119 C122 1.52(3) .
C122 H122 0.9800 .
C122 H123 0.9800 .
C122 H124 0.9800 .
C56 C58 1.522(15) .
C56 C59 1.529(10) .
C56 C57 1.536(11) .
C57 H125 0.9800 .
C57 H126 0.9800 .
C57 H127 0.9800 .
C58 H128 0.9800 .
C58 H129 0.9800 .
C58 H130 0.9800 .
C59 H131 0.9800 .
C59 H132 0.9800 .
C59 H133 0.9800 .
C116 C115 1.56(4) .
C116 H107 0.9800 .
C116 H108 0.9800 .
C116 H109 0.9800 .
C115 C118 1.55(4) .
C115 C117 1.64(5) .
C117 H110 0.9800 .
C117 H111 0.9800 .
C117 H112 0.9800 .
C118 H113 0.9800 .
C118 H114 0.9800 .
C118 H115 0.9800 .

loop_
_geom_hbond_atom_site_label_D
_geom_hbond_atom_site_label_H
_geom_hbond_atom_site_label_A
_geom_hbond_distance_DH
_geom_hbond_distance_HA
_geom_hbond_distance_DA
_geom_hbond_angle_DHA
_geom_hbond_site_symmetry_A
N5 H51 N7 0.88 2.34 2.884(6) 120.1 3_656

loop_
_geom_torsion_atom_site_label_1
_geom_torsion_atom_site_label_2
_geom_torsion_atom_site_label_3
_geom_torsion_atom_site_label_4
_geom_torsion
_geom_torsion_site_symmetry_1
_geom_torsion_site_symmetry_4
N1 C1 C2 C3 1.6(6) . .
C20 C1 C2 C3 -178.6(5) . .
C1 C2 C3 C4 -1.9(6) . .
C2 C3 C4 N1 1.6(6) . .
C2 C3 C4 C5 -174.6(5) . .
N1 C4 C5 C6 -0.9(8) . .
C3 C4 C5 C6 174.7(5) . .
N1 C4 C5 C36 -179.1(4) . .
C3 C4 C5 C36 -3.5(7) . .
C4 C5 C6 N2 2.3(8) . .
C36 C5 C6 N2 -179.5(4) . .
C4 C5 C6 C7 -176.3(5) . .
C36 C5 C6 C7 2.0(8) . .
N2 C6 C7 C8 -0.3(6) . .
C5 C6 C7 C8 178.4(5) . .
C6 C7 C8 C9 0.8(6) . .
C7 C8 C9 N2 -1.0(6) . .
C7 C8 C9 C10 176.6(5) . .
N2 C9 C10 C11 1.8(9) . .
C8 C9 C10 C11 -175.5(5) . .
N2 C9 C10 C25 -178.1(5) . .
C8 C9 C10 C25 4.7(8) . .
C9 C10 C11 N3 -3.9(9) . .
C25 C10 C11 N3 175.9(5) . .
C9 C10 C11 C12 175.5(5) . .
C25 C10 C11 C12 -4.6(8) . .
N3 C11 C12 C13 1.6(6) . .
C10 C11 C12 C13 -178.0(5) . .
C11 C12 C13 C14 -2.7(6) . .
C12 C13 C14 N3 3.0(6) . .
C12 C13 C14 C15 -176.5(5) . .
N3 C14 C15 C16 -2.0(8) . .
C13 C14 C15 C16 177.4(5) . .
N3 C14 C15 C50 176.4(4) . .
C13 C14 C15 C50 -4.2(8) . .
C14 C15 C16 N4 3.3(8) . .
C50 C15 C16 N4 -175.1(4) . .
C14 C15 C16 C17 -173.7(5) . .
C50 C15 C16 C17 7.9(7) . .
N4 C16 C17 C18 1.3(6) . .
C15 C16 C17 C18 178.6(5) . .
C16 C17 C18 C19 -0.3(6) . .
C17 C18 C19 N4 -0.7(6) . .
C17 C18 C19 C20 177.4(5) . .
N1 C1 C20 C19 -2.8(8) . .
C2 C1 C20 C19 177.4(5) . .
N4 C19 C20 C1 1.7(8) . .
C18 C19 C20 C1 -176.2(5) . .
N5 C21 C22 C23 0.0(6) . .
C35 C21 C22 C23 177.6(5) . .
C21 C22 C23 C24 -0.6(6) . .
C22 C23 C24 N5 1.0(6) . .
C22 C23 C24 C25 -178.1(5) . .
N5 C24 C25 C26 1.2(8) . 3_656
C23 C24 C25 C26 -180.0(5) . 3_656
N5 C24 C25 C10 177.3(4) . .
C23 C24 C25 C10 -3.9(7) . .
C11 C10 C25 C24 -95.1(6) . .
C9 C10 C25 C24 84.8(6) . .
C11 C10 C25 C26 81.4(6) . 3_656
C9 C10 C25 C26 -98.8(6) . 3_656
N7 C26 C27 C28 -2.9(6) . .
C25 C26 C27 C28 172.6(5) 3_656 .
C26 C27 C28 C29 1.0(6) . .
C27 C28 C29 N7 1.2(6) . .
C27 C28 C29 C30 -177.0(5) . .
N7 C29 C30 C31 16.3(8) . .
C28 C29 C30 C31 -165.7(5) . .
N7 C29 C30 C84 -159.1(4) . .
C28 C29 C30 C84 18.9(7) . .
C29 C30 C31 N6 -176.3(5) . .
C84 C30 C31 N6 -0.9(6) . .
C29 C30 C31 C32 6.4(8) . .
C84 C30 C31 C32 -178.2(4) . .
N6 C31 C32 C33 1.4(5) . .
C30 C31 C32 C33 178.9(5) . .
C31 C32 C33 C34 -1.3(5) . .
C32 C33 C34 N6 0.9(5) . .
C32 C33 C34 C35 -172.6(5) . .
N5 C21 C35 C34 -9.3(8) . .
C22 C21 C35 C34 173.6(5) . .
N5 C21 C35 C90 172.6(4) . .
C22 C21 C35 C90 -4.5(7) . .
N6 C34 C35 C21 167.8(5) . .
C33 C34 C35 C21 -19.3(8) . .
N6 C34 C35 C90 -14.1(6) . .
C33 C34 C35 C90 158.9(4) . .
C4 C5 C36 C37 113.6(4) . .
C6 C5 C36 C37 -64.8(5) . .
C4 C5 C36 C41 -66.0(5) . .
C6 C5 C36 C41 115.7(4) . .
C41 C36 C37 C38 0.0 . .
C5 C36 C37 C38 -179.5(4) . .
C36 C37 C38 C39 0.0 . .
C36 C37 C38 C42 174.3(5) . .
C36 C37 C38 C119 -163.0(12) . .
C37 C38 C39 C40 0.0 . .
C42 C38 C39 C40 -174.6(5) . .
C119 C38 C39 C40 160.5(13) . .
C38 C39 C40 C41 0.0 . .
C38 C39 C40 C46 -178.0(4) . .
C39 C40 C41 C36 0.0 . .
C46 C40 C41 C36 178.0(4) . .
C37 C36 C41 C40 0.0 . .
C5 C36 C41 C40 179.5(3) . .
C41 C40 C46 C49 33.5(6) . .
C39 C40 C46 C49 -148.5(4) . .
C41 C40 C46 C47 152.8(4) . .
C39 C40 C46 C47 -29.3(5) . .
C41 C40 C46 C48 -87.9(5) . .
C39 C40 C46 C48 90.1(5) . .
C16 C15 C50 C51 -119.7(4) . .
C14 C15 C50 C51 61.8(5) . .
C16 C15 C50 C55 64.8(5) . .
C14 C15 C50 C55 -113.8(4) . .
C55 C50 C51 C52 0.0 . .
C15 C50 C51 C52 -175.5(4) . .
C50 C51 C52 C53 0.0 . .
C50 C51 C52 C115 -154.2(16) . .
C50 C51 C52 C56 175.6(4) . .
C51 C52 C53 C54 0.0 . .
C115 C52 C53 C54 158.9(13) . .
C56 C52 C53 C54 -175.2(5) . .
C52 C53 C54 C55 0.0 . .
C52 C53 C54 C60 174.9(4) . .
C53 C54 C55 C50 0.0 . .
C60 C54 C55 C50 -174.9(4) . .
C51 C50 C55 C54 0.0 . .
C15 C50 C55 C54 175.6(3) . .
C55 C54 C60 C63 -157.9(4) . .
C53 C54 C60 C63 27.2(6) . .
C55 C54 C60 C61 82.5(5) . .
C53 C54 C60 C61 -92.4(5) . .
C55 C54 C60 C62 -38.8(6) . .
C53 C54 C60 C62 146.3(4) . .
C69 C64 C65 C66 0.0 . .
C70 C64 C65 C66 177.3(6) . .
C64 C65 C66 C67 0.0 . .
C65 C66 C67 C68 0.0 . .
C66 C67 C68 C69 0.0 . .
C67 C68 C69 C64 0.0 . .
C65 C64 C69 C68 0.0 . .
C70 C64 C69 C68 -176.6(7) . .
C71 C72 C73 C74 -178.4(6) . .
C72 C73 C74 C75 65.8(8) . .
C73 C74 C75 C76 176.5(6) . .
C74 C75 C76 C77 178.3(7) . .
C31 C30 C84 C85 -119.7(4) . .
C29 C30 C84 C85 56.1(5) . .
C31 C30 C84 C89 57.1(5) . .
C29 C30 C84 C89 -127.1(4) . .
C89 C84 C85 F1 -177.1(4) . .
C30 C84 C85 F1 -0.2(4) . .
C89 C84 C85 C86 0.0 . .
C30 C84 C85 C86 176.9(3) . .
F1 C85 C86 F2 -3.5(4) . .
C84 C85 C86 F2 179.3(4) . .
F1 C85 C86 C87 177.2(3) . .
C84 C85 C86 C87 0.0 . .
F2 C86 C87 F3 2.2(4) . .
C85 C86 C87 F3 -178.5(4) . .
F2 C86 C87 C88 -179.3(4) . .
C85 C86 C87 C88 0.0 . .
F3 C87 C88 F4 -1.2(4) . .
C86 C87 C88 F4 -179.7(4) . .
F3 C87 C88 C89 178.5(4) . .
C86 C87 C88 C89 0.0 . .
F4 C88 C89 F5 -4.3(4) . .
C87 C88 C89 F5 176.0(3) . .
F4 C88 C89 C84 179.7(4) . .
C87 C88 C89 C84 0.0 . .
C85 C84 C89 F5 -175.8(4) . .
C30 C84 C89 F5 7.4(4) . .
C85 C84 C89 C88 0.0 . .
C30 C84 C89 C88 -176.7(3) . .
C21 C35 C90 C91 -62.3(5) . .
C34 C35 C90 C91 119.3(4) . .
C21 C35 C90 C95 119.7(4) . .
C34 C35 C90 C95 -58.6(4) . .
C95 C90 C91 F6 178.6(3) . .
C35 C90 C91 F6 0.7(4) . .
C95 C90 C91 C92 0.0 . .
C35 C90 C91 C92 -177.9(3) . .
F6 C91 C92 F7 3.4(3) . .
C90 C91 C92 F7 -177.9(3) . .
F6 C91 C92 C93 -178.6(3) . .
C90 C91 C92 C93 0.0 . .
F7 C92 C93 F8 -1.0(3) . .
C91 C92 C93 F8 -179.0(3) . .
F7 C92 C93 C94 177.9(3) . .
C91 C92 C93 C94 0.0 . .
F8 C93 C94 F9 -0.4(3) . .
C92 C93 C94 F9 -179.3(3) . .
F8 C93 C94 C95 179.0(3) . .
C92 C93 C94 C95 0.0 . .
F9 C94 C95 F10 3.5(3) . .
C93 C94 C95 F10 -175.8(3) . .
F9 C94 C95 C90 179.3(3) . .
C93 C94 C95 C90 0.0 . .
C91 C90 C95 F10 175.7(3) . .
C35 C90 C95 F10 -6.4(4) . .
C91 C90 C95 C94 0.0 . .
C35 C90 C95 C94 178.0(3) . .
C20 C1 N1 C4 179.6(5) . .
C2 C1 N1 C4 -0.6(5) . .
C20 C1 N1 Zn1 -1.3(7) . .
C2 C1 N1 Zn1 178.5(3) . .
C5 C4 N1 C1 175.7(5) . .
C3 C4 N1 C1 -0.5(5) . .
C5 C4 N1 Zn1 -3.5(7) . .
C3 C4 N1 Zn1 -179.6(3) . .
C10 C9 N2 C6 -176.9(5) . .
C8 C9 N2 C6 0.8(6) . .
C10 C9 N2 Zn1 3.4(7) . .
C8 C9 N2 Zn1 -179.0(3) . .
C5 C6 N2 C9 -179.0(5) . .
C7 C6 N2 C9 -0.3(6) . .
C5 C6 N2 Zn1 0.8(8) . .
C7 C6 N2 Zn1 179.5(3) . .
C10 C11 N3 C14 179.8(5) . .
C12 C11 N3 C14 0.3(6) . .
C10 C11 N3 Zn1 0.6(7) . .
C12 C11 N3 Zn1 -178.9(3) . .
C15 C14 N3 C11 177.5(5) . .
C13 C14 N3 C11 -2.0(6) . .
C15 C14 N3 Zn1 -3.3(8) . .
C13 C14 N3 Zn1 177.2(3) . .
C20 C19 N4 C16 -176.7(5) . .
C18 C19 N4 C16 1.5(5) . .
C20 C19 N4 Zn1 3.4(7) . .
C18 C19 N4 Zn1 -178.4(3) . .
C15 C16 N4 C19 -179.1(5) . .
C17 C16 N4 C19 -1.7(5) . .
C15 C16 N4 Zn1 0.8(7) . .
C17 C16 N4 Zn1 178.2(3) . .
C25 C24 N5 C21 178.1(5) . .
C23 C24 N5 C21 -1.0(5) . .
C35 C21 N5 C24 -176.9(5) . .
C22 C21 N5 C24 0.6(5) . .
C35 C34 N6 C31 174.3(4) . .
C33 C34 N6 C31 0.0(5) . .
C30 C31 N6 C34 -178.6(4) . .
C32 C31 N6 C34 -0.9(5) . .
C25 C26 N7 C29 -172.0(5) 3_656 .
C27 C26 N7 C29 3.6(5) . .
C30 C29 N7 C26 175.2(5) . .
C28 C29 N7 C26 -2.9(5) . .
C11 N3 Zn1 N1 79(8) . .
C14 N3 Zn1 N1 -100(8) . .
C11 N3 Zn1 N4 -175.8(4) . .
C14 N3 Zn1 N4 5.2(4) . .
C11 N3 Zn1 N2 2.8(4) . .
C14 N3 Zn1 N2 -176.2(4) . .
C1 N1 Zn1 N3 109(8) . .
C4 N1 Zn1 N3 -72(8) . .
C1 N1 Zn1 N4 4.2(4) . .
C4 N1 Zn1 N4 -176.8(4) . .
C1 N1 Zn1 N2 -174.4(4) . .
C4 N1 Zn1 N2 4.6(4) . .
C19 N4 Zn1 N3 175.9(4) . .
C16 N4 Zn1 N3 -4.0(4) . .
C19 N4 Zn1 N1 -5.3(4) . .
C16 N4 Zn1 N1 174.9(4) . .
C19 N4 Zn1 N2 93(6) . .
C16 N4 Zn1 N2 -87(6) . .
C9 N2 Zn1 N3 -4.7(4) . .
C6 N2 Zn1 N3 175.6(4) . .
C9 N2 Zn1 N1 176.4(4) . .
C6 N2 Zn1 N1 -3.3(4) . .
C9 N2 Zn1 N4 78(6) . .
C6 N2 Zn1 N4 -102(6) . .
C98 C96 C97 C99 60(2) . .
C97 C96 C98 C101 173.8(17) . .
C96 C97 C99 C100 175.6(17) . .
C96 C98 C101 C102 171.0(18) . .
C108 C103 C104 C105 0.0 . .
C103 C104 C105 C106 0.0 . .
C104 C105 C106 C107 0.0 . .
C105 C106 C107 C108 0.0 . .
C106 C107 C108 C103 0.0 . .
C106 C107 C108 C109 -172.6(18) . .
C104 C103 C108 C107 0.0 . .
C104 C103 C108 C109 172.5(18) . .
C39 C38 C42 C44 172.6(9) . .
C37 C38 C42 C44 -1.9(12) . .
C119 C38 C42 C44 -70(3) . .
C39 C38 C42 C45 55.7(8) . .
C37 C38 C42 C45 -118.7(6) . .
C119 C38 C42 C45 173(4) . .
C39 C38 C42 C43 -63.3(8) . .
C37 C38 C42 C43 122.2(6) . .
C119 C38 C42 C43 54(3) . .
C39 C38 C119 C122 19(3) . .
C37 C38 C119 C122 -179(2) . .
C42 C38 C119 C122 -56(3) . .
C39 C38 C119 C121 -106(2) . .
C37 C38 C119 C121 56(3) . .
C42 C38 C119 C121 179(5) . .
C39 C38 C119 C120 149(2) . .
C37 C38 C119 C120 -49(3) . .
C42 C38 C119 C120 73(4) . .
C51 C52 C56 C58 63.9(8) . .
C53 C52 C56 C58 -120.7(6) . .
C115 C52 C56 C58 -58(3) . .
C51 C52 C56 C59 -178.4(5) . .
C53 C52 C56 C59 -3.0(9) . .
C115 C52 C56 C59 59(3) . .
C51 C52 C56 C57 -58.0(6) . .
C53 C52 C56 C57 117.4(5) . .
C115 C52 C56 C57 180(3) . .
C51 C52 C115 C118 -113.8(17) . .
C53 C52 C115 C118 89.5(19) . .
C56 C52 C115 C118 -40(2) . .
C51 C52 C115 C116 126(2) . .
C53 C52 C115 C116 -31(3) . .
C56 C52 C115 C116 -160(5) . .
C51 C52 C115 C117 -3(3) . .
C53 C52 C115 C117 -159.7(18) . .
C56 C52 C115 C117 71(3) . .
